data_1515697
loop_
_publ_author_name
'Spencer, John'
'Amin, Jahangir'
'Callear, Samantha K.'
'Tizzard, Graham J.'
'Coles, Simon J.'
'Coxhead, Peter'
'Guille, Matthew'

_publ_section_title
;
 Synthesis and evaluation of metallocene containing
 methylidene-1,3-dihydro-2H-indol-2-ones as kinase inhibitors.
;
_journal_issue 6
_journal_name_full 'Metallomics : integrated biometal science'
_journal_page_first 600
_journal_page_last 608
_journal_paper_doi 10.1039/c1mt00017a
_journal_volume 3
_journal_year 2011
_chemical_formula_moiety 'C19 H17 Fe N O'
_chemical_formula_sum 'C19 H17 Fe N O'
_chemical_formula_weight 331.19
_chemical_name_systematic
;
?
;
_space_group_IT_number 14
_symmetry_cell_setting monoclinic
_symmetry_space_group_name_Hall '-P 2ybc'
_symmetry_space_group_name_H-M 'P 1 21/c 1'
_atom_sites_solution_hydrogens geom
_atom_sites_solution_primary direct
_atom_sites_solution_secondary difmap
_audit_creation_method SHELXL-97
_cell_angle_alpha 90.00
_cell_angle_beta 93.010(3)
_cell_angle_gamma 90.00
_cell_formula_units_Z 4
_cell_length_a 6.0028(2)
_cell_length_b 21.5130(12)
_cell_length_c 11.3488(5)
_cell_measurement_reflns_used 20833
_cell_measurement_temperature 120(2)
_cell_measurement_theta_max 27.48
_cell_measurement_theta_min 2.91
_cell_volume 1463.54(11)
_computing_cell_refinement 'DENZO (Otwinowski & Minor, 1997) & COLLECT (Hooft, R.W.W., 1998)'
_computing_data_collection 'COLLECT (Hooft, R.W.W., 1998)'
_computing_data_reduction 'DENZO (Otwinowski & Minor, 1997) & COLLECT (Hooft, R.W.W., 1998)'
_computing_molecular_graphics 'OLEX2 (Dolomanov, Bourhis, Gildea, Howard & Puschmann, 2009)'
_computing_publication_material 'WINGX (Farrugia, 1998)'
_computing_structure_refinement 'SHELXL-97 (Sheldrick, 1997)'
_computing_structure_solution 'SHELXS-97 (Sheldrick, 1997)'
_diffrn_ambient_temperature 120(2)
_diffrn_detector_area_resol_mean 9.091
_diffrn_measured_fraction_theta_full 0.998
_diffrn_measured_fraction_theta_max 0.998
_diffrn_measurement_device_type 'Bruker-Nonius CCD camera on \k-goniostat'
_diffrn_measurement_method '\f & \w scans to fill the asymmetric unit'
_diffrn_radiation_monochromator graphite
_diffrn_radiation_source 'Bruker Nonius FR591 Rotating Anode'
_diffrn_radiation_type MoK\a
_diffrn_radiation_wavelength 0.71073
_diffrn_reflns_av_R_equivalents 0.0823
_diffrn_reflns_av_sigmaI/netI 0.0643
_diffrn_reflns_limit_h_max 6
_diffrn_reflns_limit_h_min -7
_diffrn_reflns_limit_k_max 27
_diffrn_reflns_limit_k_min -27
_diffrn_reflns_limit_l_max 14
_diffrn_reflns_limit_l_min -14
_diffrn_reflns_number 16999
_diffrn_reflns_theta_full 27.48
_diffrn_reflns_theta_max 27.48
_diffrn_reflns_theta_min 3.36
_diffrn_standards_number 0
_exptl_absorpt_coefficient_mu 1.031
_exptl_absorpt_correction_T_max 0.8607
_exptl_absorpt_correction_T_min 0.7406
_exptl_absorpt_correction_type multi-scan
_exptl_absorpt_process_details 'SADABS 2007/2 (Sheldrick, G.M., 2007)'
_exptl_crystal_colour brown
_exptl_crystal_density_diffrn 1.503
_exptl_crystal_density_method 'not measured'
_exptl_crystal_description block
_exptl_crystal_F_000 688
_exptl_crystal_size_max 0.31
_exptl_crystal_size_mid 0.15
_exptl_crystal_size_min 0.15
_refine_diff_density_max 0.624
_refine_diff_density_min -0.736
_refine_diff_density_rms 0.099
_refine_ls_extinction_method none
_refine_ls_goodness_of_fit_ref 1.013
_refine_ls_hydrogen_treatment constr
_refine_ls_matrix_type full
_refine_ls_number_parameters 199
_refine_ls_number_reflns 3347
_refine_ls_number_restraints 0
_refine_ls_restrained_S_all 1.013
_refine_ls_R_factor_all 0.0711
_refine_ls_R_factor_gt 0.0505
_refine_ls_shift/su_max 0.000
_refine_ls_shift/su_mean 0.000
_refine_ls_structure_factor_coef Fsqd
_refine_ls_weighting_details 'calc w=1/[\s^2^(Fo^2^)+(0.0569P)^2^+1.6847P] where P=(Fo^2^+2Fc^2^)/3'
_refine_ls_weighting_scheme calc
_refine_ls_wR_factor_gt 0.1147
_refine_ls_wR_factor_ref 0.1257
_reflns_number_gt 2562
_reflns_number_total 3347
_reflns_threshold_expression >2\s(I)
_cod_data_source_file c1mt00017a.txt
_cod_data_source_block 2009src1151
_cod_original_sg_symbol_H-M 'P 21/c'
_cod_database_code 1515697

loop_
_symmetry_equiv_pos_as_xyz
'x, y, z'
'-x, y+1/2, -z+1/2'
'-x, -y, -z'
'x, -y-1/2, z-1/2'

loop_
_atom_site_label
_atom_site_type_symbol
_atom_site_fract_x
_atom_site_fract_y
_atom_site_fract_z
_atom_site_U_iso_or_equiv
_atom_site_adp_type
_atom_site_occupancy
_atom_site_symmetry_multiplicity
_atom_site_calc_flag
_atom_site_refinement_flags
C1 C 0.2656(5) 0.48227(14) 0.1191(2) 0.0200(6) Uani 1 1 d .
C2 C 0.0510(5) 0.46553(13) 0.1782(2) 0.0180(6) Uani 1 1 d .
H2 H -0.0545 0.5013 0.1680 0.022 Uiso 1 1 calc R
C3 C -0.0394(4) 0.41227(13) 0.1027(2) 0.0165(6) Uani 1 1 d .
C4 C -0.2305(5) 0.37704(15) 0.1082(3) 0.0220(6) Uani 1 1 d .
H4 H -0.3312 0.3838 0.1687 0.026 Uiso 1 1 calc R
C5 C -0.2733(5) 0.33088(15) 0.0221(3) 0.0245(6) Uani 1 1 d .
H5 H -0.4040 0.3061 0.0246 0.029 Uiso 1 1 calc R
C6 C -0.1262(5) 0.32130(14) -0.0662(3) 0.0238(6) Uani 1 1 d .
H6 H -0.1577 0.2898 -0.1234 0.029 Uiso 1 1 calc R
C7 C 0.0673(5) 0.35685(13) -0.0729(2) 0.0206(6) Uani 1 1 d .
H7 H 0.1684 0.3503 -0.1333 0.025 Uiso 1 1 calc R
C8 C 0.1050(5) 0.40208(13) 0.0124(2) 0.0176(6) Uani 1 1 d .
C9 C 0.0869(5) 0.45213(13) 0.3116(2) 0.0184(6) Uani 1 1 d .
H9A H 0.1378 0.4907 0.3521 0.022 Uiso 1 1 calc R
H9B H -0.0578 0.4403 0.3431 0.022 Uiso 1 1 calc R
C10 C 0.2534(5) 0.40160(13) 0.3400(2) 0.0176(6) Uani 1 1 d .
C11 C 0.2215(5) 0.33610(14) 0.3265(2) 0.0207(6) Uani 1 1 d .
H11 H 0.0879 0.3163 0.2981 0.025 Uiso 1 1 calc R
C12 C 0.4247(5) 0.30560(15) 0.3628(2) 0.0233(6) Uani 1 1 d .
H12 H 0.4497 0.2620 0.3627 0.028 Uiso 1 1 calc R
C13 C 0.5840(5) 0.35201(15) 0.3994(3) 0.0240(7) Uani 1 1 d .
H13 H 0.7334 0.3449 0.4279 0.029 Uiso 1 1 calc R
C14 C 0.4775(4) 0.41084(15) 0.3854(2) 0.0205(6) Uani 1 1 d .
H14 H 0.5446 0.4499 0.4034 0.025 Uiso 1 1 calc R
C15 C 0.0726(5) 0.38223(15) 0.6124(2) 0.0221(6) Uani 1 1 d .
H15 H -0.0552 0.4069 0.5929 0.027 Uiso 1 1 calc R
C16 C 0.0829(5) 0.31705(14) 0.6050(3) 0.0250(7) Uani 1 1 d .
H16 H -0.0360 0.2902 0.5801 0.030 Uiso 1 1 calc R
C17 C 0.3026(6) 0.29864(16) 0.6416(3) 0.0317(8) Uani 1 1 d .
H17 H 0.3576 0.2572 0.6449 0.038 Uiso 1 1 calc R
C18 C 0.4268(5) 0.35360(18) 0.6725(3) 0.0342(8) Uani 1 1 d .
H18 H 0.5785 0.3551 0.7007 0.041 Uiso 1 1 calc R
C19 C 0.2837(5) 0.40504(15) 0.6536(3) 0.0274(7) Uani 1 1 d .
H19 H 0.3222 0.4474 0.6662 0.033 Uiso 1 1 calc R
N1 N 0.2837(4) 0.44449(12) 0.0236(2) 0.0193(5) Uani 1 1 d .
H1 H 0.3931 0.4464 -0.0250 0.023 Uiso 1 1 calc R
O1 O 0.3998(3) 0.52297(10) 0.15104(18) 0.0253(5) Uani 1 1 d .
Fe1 Fe 0.31143(6) 0.356408(19) 0.49934(3) 0.01664(15) Uani 1 1 d .

loop_
_atom_site_aniso_label
_atom_site_aniso_U_11
_atom_site_aniso_U_22
_atom_site_aniso_U_33
_atom_site_aniso_U_23
_atom_site_aniso_U_13
_atom_site_aniso_U_12
C1 0.0251(15) 0.0233(15) 0.0112(13) 0.0073(11) -0.0030(11) 0.0007(12)
C2 0.0209(14) 0.0192(14) 0.0137(13) 0.0022(11) -0.0007(10) 0.0021(11)
C3 0.0193(14) 0.0202(14) 0.0096(12) 0.0039(11) -0.0017(10) 0.0019(11)
C4 0.0181(14) 0.0315(16) 0.0164(14) 0.0030(12) 0.0018(11) 0.0000(12)
C5 0.0242(15) 0.0289(16) 0.0202(15) 0.0015(13) 0.0004(12) -0.0080(13)
C6 0.0323(16) 0.0221(16) 0.0167(14) 0.0000(12) -0.0008(12) -0.0028(13)
C7 0.0256(15) 0.0242(15) 0.0123(14) 0.0009(11) 0.0042(11) 0.0020(12)
C8 0.0200(14) 0.0180(14) 0.0147(13) 0.0063(11) -0.0010(10) 0.0008(11)
C9 0.0241(15) 0.0212(15) 0.0101(13) 0.0001(11) 0.0022(11) 0.0000(11)
C10 0.0206(14) 0.0236(15) 0.0087(13) 0.0017(11) 0.0023(10) 0.0023(11)
C11 0.0264(15) 0.0243(15) 0.0112(13) -0.0022(11) -0.0003(11) 0.0018(12)
C12 0.0329(17) 0.0247(16) 0.0126(14) -0.0015(12) 0.0032(12) 0.0111(13)
C13 0.0210(15) 0.0374(18) 0.0138(14) 0.0052(13) 0.0034(11) 0.0071(13)
C14 0.0193(14) 0.0315(17) 0.0110(13) 0.0010(12) 0.0040(10) -0.0032(12)
C15 0.0261(15) 0.0268(16) 0.0140(14) 0.0003(12) 0.0058(11) 0.0048(12)
C16 0.0332(17) 0.0267(17) 0.0157(15) -0.0007(12) 0.0074(12) -0.0082(13)
C17 0.052(2) 0.0300(18) 0.0139(15) 0.0116(13) 0.0120(14) 0.0160(15)
C18 0.0243(16) 0.067(3) 0.0106(15) 0.0064(15) -0.0001(12) 0.0007(16)
C19 0.0413(19) 0.0303(18) 0.0112(14) -0.0046(12) 0.0064(12) -0.0113(14)
N1 0.0202(12) 0.0258(13) 0.0121(11) 0.0002(10) 0.0044(9) -0.0043(10)
O1 0.0306(11) 0.0298(12) 0.0152(10) 0.0019(9) -0.0006(8) -0.0108(9)
Fe1 0.0201(2) 0.0218(2) 0.0081(2) 0.00111(16) 0.00071(14) 0.00110(16)

loop_
_atom_type_symbol
_atom_type_description
_atom_type_scat_dispersion_real
_atom_type_scat_dispersion_imag
_atom_type_scat_source
C C 0.0033 0.0016 'International Tables Vol C Tables 4.2.6.8 and 6.1.1.4'
H H 0.0000 0.0000 'International Tables Vol C Tables 4.2.6.8 and 6.1.1.4'
N N 0.0061 0.0033 'International Tables Vol C Tables 4.2.6.8 and 6.1.1.4'
O O 0.0106 0.0060 'International Tables Vol C Tables 4.2.6.8 and 6.1.1.4'
Fe Fe 0.3463 0.8444 'International Tables Vol C Tables 4.2.6.8 and 6.1.1.4'

loop_
_geom_angle_atom_site_label_1
_geom_angle_atom_site_label_2
_geom_angle_atom_site_label_3
_geom_angle
O1 C1 N1 125.4(3)
O1 C1 C2 126.3(3)
N1 C1 C2 108.2(2)
C3 C2 C1 102.5(2)
C3 C2 C9 116.1(2)
C1 C2 C9 113.4(2)
C3 C2 H2 108.2
C1 C2 H2 108.2
C9 C2 H2 108.2
C4 C3 C8 119.8(3)
C4 C3 C2 131.7(3)
C8 C3 C2 108.5(2)
C3 C4 C5 118.6(3)
C3 C4 H4 120.7
C5 C4 H4 120.7
C6 C5 C4 120.5(3)
C6 C5 H5 119.8
C4 C5 H5 119.8
C5 C6 C7 121.4(3)
C5 C6 H6 119.3
C7 C6 H6 119.3
C8 C7 C6 116.9(3)
C8 C7 H7 121.5
C6 C7 H7 121.5
C7 C8 C3 122.7(3)
C7 C8 N1 127.9(3)
C3 C8 N1 109.4(2)
C10 C9 C2 113.8(2)
C10 C9 H9A 108.8
C2 C9 H9A 108.8
C10 C9 H9B 108.8
C2 C9 H9B 108.8
H9A C9 H9B 107.7
C14 C10 C11 107.1(2)
C14 C10 C9 125.5(3)
C11 C10 C9 127.4(3)
C14 C10 Fe1 68.76(16)
C11 C10 Fe1 69.26(15)
C9 C10 Fe1 127.51(19)
C12 C11 C10 108.4(3)
C12 C11 Fe1 69.15(16)
C10 C11 Fe1 70.15(15)
C12 C11 H11 125.8
C10 C11 H11 125.8
Fe1 C11 H11 126.4
C11 C12 C13 108.1(3)
C11 C12 Fe1 70.09(16)
C13 C12 Fe1 69.48(17)
C11 C12 H12 125.9
C13 C12 H12 125.9
Fe1 C12 H12 126.1
C14 C13 C12 107.4(3)
C14 C13 Fe1 69.66(16)
C12 C13 Fe1 69.54(17)
C14 C13 H13 126.3
C12 C13 H13 126.3
Fe1 C13 H13 126.1
C13 C14 C10 109.0(3)
C13 C14 Fe1 69.55(17)
C10 C14 Fe1 70.54(16)
C13 C14 H14 125.5
C10 C14 H14 125.5
Fe1 C14 H14 126.0
C16 C15 C19 108.9(3)
C16 C15 Fe1 70.03(16)
C19 C15 Fe1 69.95(17)
C16 C15 H15 125.5
C19 C15 H15 125.5
Fe1 C15 H15 126.1
C15 C16 C17 107.7(3)
C15 C16 Fe1 69.88(16)
C17 C16 Fe1 69.27(17)
C15 C16 H16 126.1
C17 C16 H16 126.1
Fe1 C16 H16 126.3
C16 C17 C18 107.8(3)
C16 C17 Fe1 70.18(17)
C18 C17 Fe1 69.88(18)
C16 C17 H17 126.1
C18 C17 H17 126.1
Fe1 C17 H17 125.4
C19 C18 C17 107.8(3)
C19 C18 Fe1 70.04(17)
C17 C18 Fe1 69.15(17)
C19 C18 H18 126.1
C17 C18 H18 126.1
Fe1 C18 H18 126.3
C18 C19 C15 107.8(3)
C18 C19 Fe1 69.76(18)
C15 C19 Fe1 69.70(17)
C18 C19 H19 126.1
C15 C19 H19 126.1
Fe1 C19 H19 126.0
C1 N1 C8 111.4(2)
C1 N1 H1 124.3
C8 N1 H1 124.3
C17 Fe1 C13 117.78(12)
C17 Fe1 C12 107.32(13)
C13 Fe1 C12 40.98(13)
C17 Fe1 C14 152.11(13)
C13 Fe1 C14 40.79(12)
C12 Fe1 C14 68.50(13)
C17 Fe1 C18 40.98(14)
C13 Fe1 C18 106.91(13)
C12 Fe1 C18 127.05(13)
C14 Fe1 C18 118.17(13)
C17 Fe1 C15 67.78(12)
C13 Fe1 C15 165.34(13)
C12 Fe1 C15 153.09(13)
C14 Fe1 C15 128.42(12)
C18 Fe1 C15 67.67(12)
C17 Fe1 C19 68.25(14)
C13 Fe1 C19 126.88(13)
C12 Fe1 C19 164.75(13)
C14 Fe1 C19 108.14(12)
C18 Fe1 C19 40.21(13)
C15 Fe1 C19 40.35(12)
C17 Fe1 C16 40.55(13)
C13 Fe1 C16 152.33(13)
C12 Fe1 C16 118.83(13)
C14 Fe1 C16 165.95(12)
C18 Fe1 C16 68.28(13)
C15 Fe1 C16 40.09(13)
C19 Fe1 C16 68.00(12)
C17 Fe1 C11 127.57(14)
C13 Fe1 C11 68.76(12)
C12 Fe1 C11 40.76(11)
C14 Fe1 C11 68.28(12)
C18 Fe1 C11 165.43(14)
C15 Fe1 C11 119.88(12)
C19 Fe1 C11 153.31(13)
C16 Fe1 C11 108.69(12)
C17 Fe1 C10 165.65(13)
C13 Fe1 C10 68.84(11)
C12 Fe1 C10 68.62(11)
C14 Fe1 C10 40.70(11)
C18 Fe1 C10 152.34(13)
C15 Fe1 C10 109.20(11)
C19 Fe1 C10 119.25(12)
C16 Fe1 C10 128.21(12)
C11 Fe1 C10 40.59(11)

loop_
_geom_bond_atom_site_label_1
_geom_bond_atom_site_label_2
_geom_bond_distance
C1 O1 1.231(3)
C1 N1 1.364(4)
C1 C2 1.527(4)
C2 C3 1.514(4)
C2 C9 1.546(4)
C2 H2 1.0000
C3 C4 1.379(4)
C3 C8 1.394(4)
C4 C5 1.407(4)
C4 H4 0.9500
C5 C6 1.385(4)
C5 H5 0.9500
C6 C7 1.396(4)
C6 H6 0.9500
C7 C8 1.383(4)
C7 H7 0.9500
C8 N1 1.409(4)
C9 C10 1.500(4)
C9 H9A 0.9900
C9 H9B 0.9900
C10 C14 1.429(4)
C10 C11 1.429(4)
C10 Fe1 2.066(3)
C11 C12 1.426(4)
C11 Fe1 2.054(3)
C11 H11 0.9500
C12 C13 1.429(4)
C12 Fe1 2.042(3)
C12 H12 0.9500
C13 C14 1.423(4)
C13 Fe1 2.041(3)
C13 H13 0.9500
C14 Fe1 2.042(3)
C14 H14 0.9500
C15 C16 1.406(4)
C15 C19 1.415(4)
C15 Fe1 2.050(3)
C15 H15 0.9500
C16 C17 1.418(5)
C16 Fe1 2.052(3)
C16 H16 0.9500
C17 C18 1.431(5)
C17 Fe1 2.040(3)
C17 H17 0.9500
C18 C19 1.410(5)
C18 Fe1 2.050(3)
C18 H18 0.9500
C19 Fe1 2.053(3)
C19 H19 0.9500
N1 H1 0.8800

loop_
_geom_torsion_atom_site_label_1
_geom_torsion_atom_site_label_2
_geom_torsion_atom_site_label_3
_geom_torsion_atom_site_label_4
_geom_torsion
O1 C1 C2 C3 -178.8(3)
N1 C1 C2 C3 1.6(3)
O1 C1 C2 C9 -52.9(4)
N1 C1 C2 C9 127.5(2)
C1 C2 C3 C4 -178.9(3)
C9 C2 C3 C4 56.9(4)
C1 C2 C3 C8 -1.1(3)
C9 C2 C3 C8 -125.2(3)
C8 C3 C4 C5 0.7(4)
C2 C3 C4 C5 178.3(3)
C3 C4 C5 C6 -0.1(4)
C4 C5 C6 C7 -0.1(5)
C5 C6 C7 C8 -0.1(4)
C6 C7 C8 C3 0.7(4)
C6 C7 C8 N1 -178.6(3)
C4 C3 C8 C7 -1.0(4)
C2 C3 C8 C7 -179.1(2)
C4 C3 C8 N1 178.4(2)
C2 C3 C8 N1 0.3(3)
C3 C2 C9 C10 61.7(3)
C1 C2 C9 C10 -56.6(3)
C2 C9 C10 C14 103.5(3)
C2 C9 C10 C11 -75.9(4)
C2 C9 C10 Fe1 -167.3(2)
C14 C10 C11 C12 -0.2(3)
C9 C10 C11 C12 179.2(3)
Fe1 C10 C11 C12 -58.77(19)
C14 C10 C11 Fe1 58.54(19)
C9 C10 C11 Fe1 -122.0(3)
C10 C11 C12 C13 0.1(3)
Fe1 C11 C12 C13 -59.3(2)
C10 C11 C12 Fe1 59.39(19)
C11 C12 C13 C14 0.0(3)
Fe1 C12 C13 C14 -59.6(2)
C11 C12 C13 Fe1 59.6(2)
C12 C13 C14 C10 -0.2(3)
Fe1 C13 C14 C10 -59.7(2)
C12 C13 C14 Fe1 59.5(2)
C11 C10 C14 C13 0.2(3)
C9 C10 C14 C13 -179.2(2)
Fe1 C10 C14 C13 59.1(2)
C11 C10 C14 Fe1 -58.86(19)
C9 C10 C14 Fe1 121.7(3)
C19 C15 C16 C17 -0.2(3)
Fe1 C15 C16 C17 59.2(2)
C19 C15 C16 Fe1 -59.3(2)
C15 C16 C17 C18 0.5(3)
Fe1 C16 C17 C18 60.0(2)
C15 C16 C17 Fe1 -59.54(19)
C16 C17 C18 C19 -0.6(3)
Fe1 C17 C18 C19 59.6(2)
C16 C17 C18 Fe1 -60.2(2)
C17 C18 C19 C15 0.5(3)
Fe1 C18 C19 C15 59.6(2)
C17 C18 C19 Fe1 -59.0(2)
C16 C15 C19 C18 -0.2(3)
Fe1 C15 C19 C18 -59.6(2)
C16 C15 C19 Fe1 59.37(19)
O1 C1 N1 C8 178.9(3)
C2 C1 N1 C8 -1.5(3)
C7 C8 N1 C1 -179.9(3)
C3 C8 N1 C1 0.8(3)
C16 C17 Fe1 C13 -157.51(18)
C18 C17 Fe1 C13 84.0(2)
C16 C17 Fe1 C12 -114.36(19)
C18 C17 Fe1 C12 127.11(19)
C16 C17 Fe1 C14 169.0(2)
C18 C17 Fe1 C14 50.5(3)
C16 C17 Fe1 C18 118.5(3)
C16 C17 Fe1 C15 37.48(18)
C18 C17 Fe1 C15 -81.1(2)
C16 C17 Fe1 C19 81.1(2)
C18 C17 Fe1 C19 -37.39(19)
C18 C17 Fe1 C16 -118.5(3)
C16 C17 Fe1 C11 -73.9(2)
C18 C17 Fe1 C11 167.56(18)
C16 C17 Fe1 C10 -43.1(6)
C18 C17 Fe1 C10 -161.6(4)
C14 C13 Fe1 C17 -156.74(18)
C12 C13 Fe1 C17 84.7(2)
C14 C13 Fe1 C12 118.6(2)
C12 C13 Fe1 C14 -118.6(2)
C14 C13 Fe1 C18 -113.77(19)
C12 C13 Fe1 C18 127.62(19)
C14 C13 Fe1 C15 -47.8(5)
C12 C13 Fe1 C15 -166.4(4)
C14 C13 Fe1 C19 -74.1(2)
C12 C13 Fe1 C19 167.27(18)
C14 C13 Fe1 C16 170.9(2)
C12 C13 Fe1 C16 52.3(3)
C14 C13 Fe1 C11 80.95(18)
C12 C13 Fe1 C11 -37.66(17)
C14 C13 Fe1 C10 37.27(17)
C12 C13 Fe1 C10 -81.34(18)
C11 C12 Fe1 C17 128.05(19)
C13 C12 Fe1 C17 -112.67(19)
C11 C12 Fe1 C13 -119.3(3)
C11 C12 Fe1 C14 -81.24(19)
C13 C12 Fe1 C14 38.05(17)
C11 C12 Fe1 C18 168.98(19)
C13 C12 Fe1 C18 -71.7(2)
C11 C12 Fe1 C15 53.2(3)
C13 C12 Fe1 C15 172.4(2)
C11 C12 Fe1 C19 -161.3(4)
C13 C12 Fe1 C19 -42.0(5)
C11 C12 Fe1 C16 85.5(2)
C13 C12 Fe1 C16 -155.21(17)
C13 C12 Fe1 C11 119.3(3)
C11 C12 Fe1 C10 -37.36(17)
C13 C12 Fe1 C10 81.93(18)
C13 C14 Fe1 C17 48.3(3)
C10 C14 Fe1 C17 168.3(2)
C10 C14 Fe1 C13 120.0(2)
C13 C14 Fe1 C12 -38.23(17)
C10 C14 Fe1 C12 81.78(18)
C13 C14 Fe1 C18 83.4(2)
C10 C14 Fe1 C18 -156.64(18)
C13 C14 Fe1 C15 166.16(17)
C10 C14 Fe1 C15 -73.8(2)
C13 C14 Fe1 C19 125.95(18)
C10 C14 Fe1 C19 -114.05(18)
C13 C14 Fe1 C16 -162.4(4)
C10 C14 Fe1 C16 -42.4(5)
C13 C14 Fe1 C11 -82.22(19)
C10 C14 Fe1 C11 37.78(16)
C13 C14 Fe1 C10 -120.0(2)
C19 C18 Fe1 C17 -119.1(3)
C19 C18 Fe1 C13 127.75(19)
C17 C18 Fe1 C13 -113.14(19)
C19 C18 Fe1 C12 168.36(18)
C17 C18 Fe1 C12 -72.5(2)
C19 C18 Fe1 C14 85.0(2)
C17 C18 Fe1 C14 -155.84(18)
C19 C18 Fe1 C15 -37.78(18)
C17 C18 Fe1 C15 81.3(2)
C17 C18 Fe1 C19 119.1(3)
C19 C18 Fe1 C16 -81.18(19)
C17 C18 Fe1 C16 37.94(19)
C19 C18 Fe1 C11 -161.9(4)
C17 C18 Fe1 C11 -42.8(6)
C19 C18 Fe1 C10 51.2(3)
C17 C18 Fe1 C10 170.3(2)
C16 C15 Fe1 C17 -37.89(19)
C19 C15 Fe1 C17 82.1(2)
C16 C15 Fe1 C13 -153.2(4)
C19 C15 Fe1 C13 -33.2(5)
C16 C15 Fe1 C12 46.7(3)
C19 C15 Fe1 C12 166.7(2)
C16 C15 Fe1 C14 168.65(17)
C19 C15 Fe1 C14 -71.4(2)
C16 C15 Fe1 C18 -82.3(2)
C19 C15 Fe1 C18 37.6(2)
C16 C15 Fe1 C19 -120.0(3)
C19 C15 Fe1 C16 120.0(3)
C16 C15 Fe1 C11 83.8(2)
C19 C15 Fe1 C11 -156.24(19)
C16 C15 Fe1 C10 127.10(18)
C19 C15 Fe1 C10 -112.91(19)
C18 C19 Fe1 C17 38.1(2)
C15 C19 Fe1 C17 -80.8(2)
C18 C19 Fe1 C13 -71.1(2)
C15 C19 Fe1 C13 170.01(17)
C18 C19 Fe1 C12 -37.8(5)
C15 C19 Fe1 C12 -156.7(4)
C18 C19 Fe1 C14 -112.5(2)
C15 C19 Fe1 C14 128.62(18)
C15 C19 Fe1 C18 -118.9(3)
C18 C19 Fe1 C15 118.9(3)
C18 C19 Fe1 C16 81.9(2)
C15 C19 Fe1 C16 -36.99(18)
C18 C19 Fe1 C11 170.0(3)
C15 C19 Fe1 C11 51.1(3)
C18 C19 Fe1 C10 -155.49(18)
C15 C19 Fe1 C10 85.6(2)
C15 C16 Fe1 C17 119.0(3)
C15 C16 Fe1 C13 165.8(2)
C17 C16 Fe1 C13 46.8(3)
C15 C16 Fe1 C12 -157.91(17)
C17 C16 Fe1 C12 83.1(2)
C15 C16 Fe1 C14 -39.4(5)
C17 C16 Fe1 C14 -158.4(4)
C15 C16 Fe1 C18 80.69(19)
C17 C16 Fe1 C18 -38.3(2)
C17 C16 Fe1 C15 -119.0(3)
C15 C16 Fe1 C19 37.21(18)
C17 C16 Fe1 C19 -81.8(2)
C15 C16 Fe1 C11 -114.50(18)
C17 C16 Fe1 C11 126.5(2)
C15 C16 Fe1 C10 -73.4(2)
C17 C16 Fe1 C10 167.55(19)
C12 C11 Fe1 C17 -71.5(2)
C10 C11 Fe1 C17 168.75(17)
C12 C11 Fe1 C13 37.86(18)
C10 C11 Fe1 C13 -81.87(18)
C10 C11 Fe1 C12 -119.7(2)
C12 C11 Fe1 C14 81.8(2)
C10 C11 Fe1 C14 -37.88(16)
C12 C11 Fe1 C18 -37.3(6)
C10 C11 Fe1 C18 -157.1(4)
C12 C11 Fe1 C15 -155.31(18)
C10 C11 Fe1 C15 84.97(19)
C12 C11 Fe1 C19 169.2(3)
C10 C11 Fe1 C19 49.5(3)
C12 C11 Fe1 C16 -112.78(19)
C10 C11 Fe1 C16 127.49(17)
C12 C11 Fe1 C10 119.7(2)
C14 C10 Fe1 C17 -157.6(4)
C11 C10 Fe1 C17 -38.6(5)
C9 C10 Fe1 C17 83.3(5)
C14 C10 Fe1 C13 -37.35(17)
C11 C10 Fe1 C13 81.64(18)
C9 C10 Fe1 C13 -156.5(3)
C14 C10 Fe1 C12 -81.47(19)
C11 C10 Fe1 C12 37.51(17)
C9 C10 Fe1 C12 159.4(3)
C11 C10 Fe1 C14 119.0(2)
C9 C10 Fe1 C14 -119.1(3)
C14 C10 Fe1 C18 48.8(3)
C11 C10 Fe1 C18 167.8(2)
C9 C10 Fe1 C18 -70.3(4)
C14 C10 Fe1 C15 127.17(18)
C11 C10 Fe1 C15 -113.85(18)
C9 C10 Fe1 C15 8.0(3)
C14 C10 Fe1 C19 84.0(2)
C11 C10 Fe1 C19 -156.97(17)
C9 C10 Fe1 C19 -35.1(3)
C14 C10 Fe1 C16 167.99(17)
C11 C10 Fe1 C16 -73.0(2)
C9 C10 Fe1 C16 48.8(3)
C14 C10 Fe1 C11 -119.0(2)
C9 C10 Fe1 C11 121.9(3)
